data_4503110
loop_
_publ_author_name
'Janjic, Nikolina'
'Peli, Giulia'
'Garlaschelli, Luigi'
'Sironi, Angelo'
'Macchi, Piero'

_publ_section_title
;
 Synthesis and Solid-State Behavior of Host--Guest Carbonyl Rh(I) Polymers
 Assembled through Bidentate Phosphine Ligands
;
_journal_issue 3
_journal_name_full 'Crystal Growth &amp; Design'
_journal_page_first 854
_journal_paper_doi 10.1021/cg070426q
_journal_volume 8
_journal_year 2008
_chemical_formula_sum 'C33 H36 Cl5 O P2 Rh'
_chemical_formula_weight 790.72
_chemical_name_systematic
;
 ?
;
_space_group_IT_number 2
_symmetry_space_group_name_Hall '-P 1'
_symmetry_space_group_name_H-M 'P -1'
_atom_sites_solution_hydrogens geom
_atom_sites_solution_primary direct
_atom_sites_solution_secondary difmap
_audit_creation_date 2007-04-12T09:13:29-00:00
_audit_creation_method 'WinGX routine CIF_UPDATE'
_cell_angle_alpha 98.241(3)
_cell_angle_beta 112.615(3)
_cell_angle_gamma 113.644(3)
_cell_formula_units_Z 1
_cell_length_a 9.715(3)
_cell_length_b 10.638(3)
_cell_length_c 10.931(3)
_cell_measurement_temperature 230(2)
_cell_volume 894.2(4)
_computing_structure_refinement 'SHELXL-97 (Sheldrick, 1997)'
_diffrn_ambient_temperature 230(2)
_diffrn_measured_fraction_theta_full 0.926
_diffrn_measured_fraction_theta_max 0.926
_diffrn_radiation_monochromator graphite
_diffrn_radiation_type MoK\a
_diffrn_radiation_wavelength 0.71069
_diffrn_reflns_av_R_equivalents 0.0382
_diffrn_reflns_av_unetI/netI 0.0569
_diffrn_reflns_limit_h_max 13
_diffrn_reflns_limit_h_min -13
_diffrn_reflns_limit_k_max 14
_diffrn_reflns_limit_k_min -14
_diffrn_reflns_limit_l_max 14
_diffrn_reflns_limit_l_min -14
_diffrn_reflns_number 10846
_diffrn_reflns_theta_full 29.32
_diffrn_reflns_theta_max 29.32
_diffrn_reflns_theta_min 2.16
_exptl_absorpt_coefficient_mu 0.966
_exptl_absorpt_correction_T_max 0.862
_exptl_absorpt_correction_T_min 0.8614
_exptl_absorpt_correction_type sphere
_exptl_absorpt_process_details
;
        Interpolation using  Int.Tab. Vol. C (1992) p. 523,Tab. 6.3.3.3
        for values of muR in the range 0-2.5, and Int.Tab. Vol.II (1959)
        p.302; Table 5.3.6 B for muR in the range 2.6-10.0.
The interpolation procedure of C.W.Dwiggins Jr (Acta Cryst.(1975)
        A31,146-148) is used with some modification.
;
_exptl_crystal_density_diffrn 1.468
_exptl_crystal_density_method 'not measured'
_exptl_crystal_F_000 402
_refine_diff_density_max 1.733
_refine_diff_density_min -1.221
_refine_diff_density_rms 0.123
_refine_ls_extinction_method none
_refine_ls_goodness_of_fit_ref 1.04
_refine_ls_hydrogen_treatment constr
_refine_ls_matrix_type full
_refine_ls_number_parameters 205
_refine_ls_number_reflns 4539
_refine_ls_number_restraints 16
_refine_ls_restrained_S_all 1.052
_refine_ls_R_factor_all 0.0793
_refine_ls_R_factor_gt 0.0599
_refine_ls_shift/su_max 0.007
_refine_ls_shift/su_mean 0.001
_refine_ls_structure_factor_coef Fsqd
_refine_ls_weighting_details 'calc w=1/[\s^2^(Fo^2^)+(0.1022P)^2^+0.8488P] where P=(Fo^2^+2Fc^2^)/3'
_refine_ls_weighting_scheme calc
_refine_ls_wR_factor_gt 0.1582
_refine_ls_wR_factor_ref 0.1712
_reflns_number_gt 3587
_reflns_number_total 4539
_reflns_threshold_expression >2sigma(I)
_cod_data_source_file cg070426q-file003.cif
_cod_data_source_block 2a
_cod_depositor_comments
;
The following automatic conversions were performed:

'_refine_ls_hydrogen_treatment' value 'constr.' was replaced with the
value 'constr' as specified in the replacement file
'src/cod-tools/trunk/data/replacement-values/replacement_values.lst'.

Automatic conversion script
Id: cif_fix_values 5376 2017-05-30 11:51:03Z andrius 
;
_cod_original_cell_volume 894.2(5)
_cod_database_code 4503110

loop_
_symmetry_equiv_pos_as_xyz
'x, y, z'
'-x, -y, -z'

loop_
_atom_site_label
_atom_site_type_symbol
_atom_site_fract_x
_atom_site_fract_y
_atom_site_fract_z
_atom_site_U_iso_or_equiv
_atom_site_adp_type
_atom_site_occupancy
_atom_site_symmetry_multiplicity
_atom_site_calc_flag
_atom_site_refinement_flags
Rh1 Rh 0.5 0 0.5 0.02899(17) Uani 1 2 d SD
P1 P 0.52308(13) -0.20765(11) 0.50582(11) 0.0281(2) Uani 1 1 d .
Cl1 Cl 0.2135(4) -0.1509(3) 0.3018(4) 0.0368(7) Uani 0.5 1 d P
C1A C 0.2881(8) -0.1126(10) 0.3517(9) 0.029(2) Uani 0.5 1 d PD
O1A O 0.1518(9) -0.1825(13) 0.2643(13) 0.044(3) Uani 0.5 1 d PD
C102 C 0.5480(7) -0.3934(5) 0.3121(5) 0.0468(11) Uani 1 1 d D
H102 H 0.4582 -0.4717 0.3114 0.056 Uiso 1 1 calc R
C106 C 0.7378(7) -0.1344(5) 0.3895(6) 0.0583(15) Uani 1 1 d D
H106 H 0.7798 -0.0392 0.4454 0.07 Uiso 1 1 calc R
C101 C 0.6068(5) -0.2513(4) 0.3927(5) 0.0356(9) Uani 1 1 d D
C104 C 0.7551(8) -0.3024(5) 0.2321(7) 0.0684(17) Uani 1 1 d D
H104 H 0.8104 -0.3196 0.1841 0.082 Uiso 1 1 calc R
C103 C 0.6224(7) -0.4194(6) 0.2325(6) 0.0583(14) Uani 1 1 d D
H103 H 0.5834 -0.5149 0.1796 0.07 Uiso 1 1 calc R
C105 C 0.8056(8) -0.1579(6) 0.3045(7) 0.070(2) Uani 1 1 d D
H105 H 0.8839 -0.0791 0.2951 0.084 Uiso 1 1 calc R
C301 C 0.6660(5) -0.1993(4) 0.6773(4) 0.0340(9) Uani 1 1 d D
C201 C 0.3222(5) -0.3768(4) 0.4475(5) 0.0334(9) Uani 1 1 d .
H20A H 0.2479 -0.4037 0.3472 0.04 Uiso 1 1 calc R
H20B H 0.3482 -0.4547 0.4597 0.04 Uiso 1 1 calc R
C305 C 0.8914(8) -0.2361(7) 0.8298(5) 0.0668(17) Uani 1 1 d D
H305 H 0.9744 -0.2634 0.8426 0.08 Uiso 1 1 calc R
C203 C 0.0497(6) -0.5039(5) 0.4614(5) 0.0392(10) Uani 1 1 d .
H20C H 0.0654 -0.5882 0.4639 0.047 Uiso 1 1 calc R
H20D H -0.0175 -0.518 0.363 0.047 Uiso 1 1 calc R
C306 C 0.7906(6) -0.2389(5) 0.6969(5) 0.0472(12) Uani 1 1 d D
H306 H 0.8069 -0.2672 0.6214 0.057 Uiso 1 1 calc R
C302 C 0.6471(6) -0.1530(6) 0.7927(4) 0.0471(11) Uani 1 1 d D
H302 H 0.5671 -0.1224 0.7809 0.057 Uiso 1 1 calc R
C202 C 0.2248(6) -0.3668(5) 0.5258(5) 0.0361(9) Uani 1 1 d .
H20E H 0.2923 -0.3525 0.6242 0.043 Uiso 1 1 calc R
H20F H 0.2095 -0.2824 0.5231 0.043 Uiso 1 1 calc R
C303 C 0.7456(7) -0.1517(7) 0.9253(5) 0.0626(16) Uani 1 1 d D
H303 H 0.7292 -0.1236 1.0008 0.075 Uiso 1 1 calc R
C304 C 0.8687(8) -0.1930(7) 0.9435(6) 0.0717(19) Uani 1 1 d D
H304 H 0.9361 -0.1917 1.0319 0.086 Uiso 1 1 calc R
Cl2S Cl 0.3339(5) 0.8149(6) 0.9208(6) 0.207(2) Uani 1 1 d D
Cl1S Cl 0.1728(7) 0.5673(6) 0.9817(6) 0.1962(19) Uani 1 1 d D
C1S C 0.3273(17) 0.7337(14) 1.0358(13) 0.198(8) Uani 1 1 d D
H1S1 H 0.4351 0.7339 1.0808 0.238 Uiso 1 1 calc R
H1S2 H 0.323 0.7935 1.1085 0.238 Uiso 1 1 calc R

loop_
_atom_site_aniso_label
_atom_site_aniso_U_11
_atom_site_aniso_U_22
_atom_site_aniso_U_33
_atom_site_aniso_U_23
_atom_site_aniso_U_13
_atom_site_aniso_U_12
Rh1 0.0238(2) 0.0268(2) 0.0376(3) 0.01537(19) 0.0142(2) 0.01297(18)
P1 0.0251(5) 0.0271(5) 0.0375(6) 0.0162(4) 0.0178(5) 0.0136(4)
Cl1 0.013(2) 0.026(2) 0.042(3) 0.0087(17) -0.0052(17) 0.0046(18)
C1A 0.013(5) 0.022(5) 0.040(7) 0.011(4) 0.005(4) 0.007(4)
O1A 0.013(6) 0.034(6) 0.050(7) 0.006(5) -0.007(4) 0.005(5)
C102 0.053(3) 0.040(2) 0.058(3) 0.019(2) 0.036(3) 0.024(2)
C106 0.050(3) 0.041(3) 0.079(4) 0.013(3) 0.045(3) 0.008(2)
C101 0.034(2) 0.039(2) 0.044(2) 0.0200(19) 0.025(2) 0.0198(18)
C104 0.067(4) 0.077(4) 0.078(4) 0.021(3) 0.056(4) 0.033(3)
C103 0.071(4) 0.054(3) 0.065(4) 0.019(3) 0.045(3) 0.033(3)
C105 0.056(3) 0.064(4) 0.063(4) 0.007(3) 0.047(3) -0.006(3)
C301 0.0278(19) 0.0293(19) 0.042(2) 0.0187(18) 0.0145(18) 0.0121(16)
C201 0.0280(19) 0.0262(18) 0.046(2) 0.0125(17) 0.0205(19) 0.0107(16)
C305 0.048(3) 0.065(4) 0.076(4) 0.030(3) 0.011(3) 0.035(3)
C203 0.032(2) 0.034(2) 0.056(3) 0.016(2) 0.028(2) 0.0136(18)
C306 0.039(2) 0.040(2) 0.059(3) 0.018(2) 0.015(2) 0.024(2)
C302 0.039(2) 0.053(3) 0.041(3) 0.017(2) 0.019(2) 0.016(2)
C202 0.032(2) 0.035(2) 0.049(3) 0.0175(19) 0.026(2) 0.0160(18)
C303 0.056(3) 0.073(4) 0.042(3) 0.024(3) 0.020(3) 0.020(3)
C304 0.054(4) 0.069(4) 0.057(4) 0.034(3) 0.007(3) 0.017(3)
Cl2S 0.124(3) 0.215(5) 0.234(5) 0.014(4) 0.123(3) 0.031(3)
Cl1S 0.216(5) 0.197(4) 0.226(5) 0.106(4) 0.099(4) 0.143(4)
C1S 0.148(13) 0.28(2) 0.171(14) 0.114(15) 0.100(12) 0.076(15)

loop_
_atom_type_symbol
_atom_type_description
_atom_type_scat_dispersion_real
_atom_type_scat_dispersion_imag
_atom_type_scat_source
C C 0.0033 0.0016 'International Tables Vol C Tables 4.2.6.8 and 6.1.1.4'
H H 0 0 'International Tables Vol C Tables 4.2.6.8 and 6.1.1.4'
O O 0.0106 0.006 'International Tables Vol C Tables 4.2.6.8 and 6.1.1.4'
P P 0.1023 0.0942 'International Tables Vol C Tables 4.2.6.8 and 6.1.1.4'
Cl Cl 0.1484 0.1585 'International Tables Vol C Tables 4.2.6.8 and 6.1.1.4'
Rh Rh -1.1178 0.9187 'International Tables Vol C Tables 4.2.6.8 and 6.1.1.4'

loop_
_geom_angle_atom_site_label_1
_geom_angle_atom_site_label_2
_geom_angle_atom_site_label_3
_geom_angle
_geom_angle_site_symmetry_1
_geom_angle_site_symmetry_3
C1A Rh1 C1A 180.0(4) 2_656 .
C1A Rh1 P1 89.3(3) 2_656 2_656
C1A Rh1 P1 90.7(3) . 2_656
C1A Rh1 P1 90.7(3) 2_656 .
C1A Rh1 P1 89.3(3) . .
P1 Rh1 P1 180 2_656 .
C1A Rh1 Cl1 179.4(4) 2_656 .
C1A Rh1 Cl1 0.6(4) . .
P1 Rh1 Cl1 90.46(9) 2_656 .
P1 Rh1 Cl1 89.54(9) . .
C1A Rh1 Cl1 0.6(4) 2_656 2_656
C1A Rh1 Cl1 179.4(4) . 2_656
P1 Rh1 Cl1 89.54(9) 2_656 2_656
P1 Rh1 Cl1 90.46(9) . 2_656
Cl1 Rh1 Cl1 180.0000(10) . 2_656
C301 P1 C101 103.72(19) . .
C301 P1 C201 103.1(2) . .
C101 P1 C201 104.40(19) . .
C301 P1 Rh1 116.16(13) . .
C101 P1 Rh1 112.19(13) . .
C201 P1 Rh1 115.85(14) . .
O1A Cl1 C1A 176(2) . .
O1A Cl1 Rh1 174(2) . .
C1A Cl1 Rh1 1.7(11) . .
Cl1 C1A O1A 2.0(10) . .
Cl1 C1A Rh1 177.7(15) . .
O1A C1A Rh1 175.9(17) . .
Cl1 O1A C1A 2.5(12) . .
C101 C102 C103 120.4(4) . .
C105 C106 C101 120.9(4) . .
C102 C101 C106 119.3(4) . .
C102 C101 P1 123.4(3) . .
C106 C101 P1 117.3(3) . .
C103 C104 C105 119.8(5) . .
C104 C103 C102 119.9(5) . .
C106 C105 C104 119.2(4) . .
C306 C301 C302 119.1(4) . .
C306 C301 P1 122.6(3) . .
C302 C301 P1 118.2(3) . .
C202 C201 P1 114.4(3) . .
C304 C305 C306 120.3(5) . .
C202 C203 C203 112.7(5) . 2_546
C301 C306 C305 120.0(5) . .
C303 C302 C301 121.3(5) . .
C203 C202 C201 111.9(4) . .
C304 C303 C302 119.1(5) . .
C303 C304 C305 120.1(5) . .
Cl1S C1S Cl2S 118.8(8) . .

loop_
_geom_bond_atom_site_label_1
_geom_bond_atom_site_label_2
_geom_bond_distance
_geom_bond_site_symmetry_2
Rh1 C1A 1.788(5) 2_656
Rh1 C1A 1.788(5) .
Rh1 P1 2.3152(11) 2_656
Rh1 P1 2.3152(11) .
Rh1 Cl1 2.408(3) .
Rh1 Cl1 2.408(3) 2_656
P1 C301 1.817(4) .
P1 C101 1.822(4) .
P1 C201 1.831(4) .
Cl1 O1A 0.500(5) .
Cl1 C1A 0.620(4) .
C1A O1A 1.120(4) .
C102 C101 1.387(4) .
C102 C103 1.390(4) .
C106 C105 1.377(4) .
C106 C101 1.395(4) .
C104 C103 1.389(4) .
C104 C105 1.407(4) .
C301 C306 1.386(4) .
C301 C302 1.393(4) .
C201 C202 1.522(6) .
C305 C304 1.390(5) .
C305 C306 1.394(4) .
C203 C202 1.520(6) .
C203 C203 1.524(9) 2_546
C302 C303 1.390(4) .
C303 C304 1.387(5) .
Cl2S C1S 1.631(9) .
Cl1S C1S 1.620(9) .
